data_7201236
loop_
_publ_author_name
'Zorina, Leokadiya'
'Simonov, Sergey'
'M\'ezi\`ere, C\'ecile'
'Canadell, Enric'
'Suh, Steve'
'Brown, Stuart E.'
'Foury-Leylekian, Pascale'
'Fertey, Pierre'
'Pouget, Jean-Paul'
'Batail, Patrick'

_publ_section_title
;
 Charge ordering, symmetry and electronic structure issues and Wigner
 crystal structure of the quarter-filled band Mott insulators and high
 pressure metals \d-(EDT-TTF-CONMe2)2X, X = Br and AsF6
;
_journal_issue 38
_journal_name_full 'Journal of Materials Chemistry'
_journal_page_first 6980
_journal_paper_doi 10.1039/b906287d
_journal_volume 19
_journal_year 2009
_chemical_compound_source 'synthesis as described'
_chemical_formula_moiety '2(C11 H11 N O S6), As F6'
_chemical_formula_sum 'C22 H22 As F6 N2 O2 S12'
_chemical_formula_weight 920.06
_chemical_name_systematic
;
?
;
_space_group_IT_number 14
_symmetry_cell_setting monoclinic
_symmetry_space_group_name_Hall '-P 2ac'
_symmetry_space_group_name_H-M 'P 1 1 21/a'
_atom_sites_solution_hydrogens geom
_atom_sites_solution_primary direct
_atom_sites_solution_secondary difmap
_audit_creation_method
;
CrysAlis RED (Oxford Diffraction Ltd.),
SHELXL-97 and WinGX routine-INITIALISE
;
_cell_angle_alpha 90.00
_cell_angle_beta 90.00
_cell_angle_gamma 92.255(13)
_cell_formula_units_Z 2
_cell_length_a 7.0157(8)
_cell_length_b 6.4219(13)
_cell_length_c 35.465(5)
_cell_measurement_reflns_used 90
_cell_measurement_temperature 100(2)
_cell_measurement_theta_max 28
_cell_measurement_theta_min 3
_cell_volume 1596.6(4)
_computing_cell_refinement 'Dirax/lsq (Duisenberg & Schreurs, 1989-2000)'
_computing_data_collection 'Collect (Nonius BV, 1997-2000)'
_computing_data_reduction 'EvalCCD (Duisenberg & Schreurs 1990-2000)'
_computing_molecular_graphics 'DIAMOND 3.1 (Crystal Impact GbR 2005)'
_computing_publication_material 'WinGX publication routines (Farrugia, 1999)'
_computing_structure_refinement 'SHELXL-97 (Sheldrick, 1997)'
_computing_structure_solution 'Direct methods (Sir92,Altomare et al.,1993)'
_diffrn_ambient_temperature 100(2)
_diffrn_detector_area_resol_mean 9
_diffrn_measured_fraction_theta_full 0.996
_diffrn_measured_fraction_theta_max 0.973
_diffrn_measurement_device '\k-geometry diffractometer'
_diffrn_measurement_device_type 'Bruker Nonius KappaCCD'
_diffrn_measurement_method 'combined \f and \w-scans'
_diffrn_radiation_monochromator graphite
_diffrn_radiation_source 'fine-focus sealed tube'
_diffrn_radiation_type MoK\a
_diffrn_radiation_wavelength 0.71073
_diffrn_reflns_av_R_equivalents 0.0000
_diffrn_reflns_av_sigmaI/netI 0.0876
_diffrn_reflns_limit_h_max 10
_diffrn_reflns_limit_h_min -10
_diffrn_reflns_limit_k_max 9
_diffrn_reflns_limit_k_min -9
_diffrn_reflns_limit_l_max 52
_diffrn_reflns_limit_l_min -52
_diffrn_reflns_number 46120
_diffrn_reflns_theta_full 26.00
_diffrn_reflns_theta_max 32.07
_diffrn_reflns_theta_min 3.12
_diffrn_standards_decay_% 0
_exptl_absorpt_coefficient_mu 1.915
_exptl_absorpt_correction_T_max 0.9152
_exptl_absorpt_correction_T_min 0.7476
_exptl_absorpt_correction_type analytical
_exptl_absorpt_process_details 'see N.W. Alcock (1970). Cryst. Computing, p.271'
_exptl_crystal_colour black
_exptl_crystal_density_diffrn 1.914
_exptl_crystal_density_method 'not measured'
_exptl_crystal_description prism
_exptl_crystal_F_000 926
_exptl_crystal_size_max 0.228
_exptl_crystal_size_mid 0.052
_exptl_crystal_size_min 0.050
_refine_diff_density_max 1.747
_refine_diff_density_min -0.909
_refine_diff_density_rms 0.202
_refine_ls_extinction_method none
_refine_ls_goodness_of_fit_ref 1.012
_refine_ls_hydrogen_treatment constr
_refine_ls_matrix_type full
_refine_ls_number_parameters 208
_refine_ls_number_reflns 46120
_refine_ls_number_restraints 0
_refine_ls_restrained_S_all 1.012
_refine_ls_R_factor_all 0.1471
_refine_ls_R_factor_gt 0.0784
_refine_ls_shift/su_max 0.005
_refine_ls_shift/su_mean 0.001
_refine_ls_structure_factor_coef Fsqd
_refine_ls_weighting_details 'calc w=1/[\s^2^(Fo^2^)+(0.1073P)^2^+4.8322P] where P=(Fo^2^+2Fc^2^)/3'
_refine_ls_weighting_scheme calc
_refine_ls_wR_factor_gt 0.1832
_refine_ls_wR_factor_ref 0.2160
_reflns_number_gt 28241
_reflns_number_total 46120
_reflns_threshold_expression >2sigma(I)
_cod_data_source_file b906287d.txt
_cod_data_source_block delta-(EDT-TTF-CONMe2)2AsF6_(P21/a,100K)
_cod_database_code 7201236

loop_
_symmetry_equiv_pos_as_xyz
'x, y, z'
'-x+1/2, -y, z+1/2'
'-x, -y, -z'
'x-1/2, y, -z-1/2'

loop_
_atom_site_label
_atom_site_type_symbol
_atom_site_fract_x
_atom_site_fract_y
_atom_site_fract_z
_atom_site_U_iso_or_equiv
_atom_site_adp_type
_atom_site_occupancy
_atom_site_symmetry_multiplicity
_atom_site_calc_flag
_atom_site_refinement_flags
_atom_site_disorder_assembly
_atom_site_disorder_group
As1 As 0.0000 0.0000 0.0000 0.01978(8) Uani 1 2 d S . .
F1 F 0.0181(3) -0.1357(2) 0.04074(4) 0.0766(6) Uani 1 1 d . . .
F3 F 0.1746(2) 0.1698(3) 0.01559(5) 0.0610(5) Uani 1 1 d . . .
F2 F -0.1644(2) 0.1492(3) 0.02092(5) 0.0681(6) Uani 1 1 d . . .
S3 S 0.00277(7) 0.48789(8) 0.310099(13) 0.01624(11) Uani 1 1 d . . .
S6 S 0.01141(7) 0.69112(8) 0.116931(13) 0.01704(11) Uani 1 1 d . . .
S2 S 0.03535(7) 0.77584(8) 0.198809(14) 0.01701(11) Uani 1 1 d . . .
S1 S -0.00318(7) 0.33910(8) 0.222154(14) 0.01902(12) Uani 1 1 d . . .
S4 S 0.03564(7) 0.92270(8) 0.285259(14) 0.01893(12) Uani 1 1 d . . .
S5 S -0.03912(8) 0.16903(8) 0.145438(14) 0.02190(13) Uani 1 1 d . . .
C2 C 0.0174(2) 0.6600(3) 0.27251(5) 0.0134(4) Uani 1 1 d . . .
O1 O 0.00520(18) 0.3842(2) 0.38225(4) 0.0201(3) Uani 1 1 d . . .
C4 C 0.0071(2) 0.5902(3) 0.16273(5) 0.0136(4) Uani 1 1 d . . .
C3 C -0.0104(3) 0.3896(3) 0.17386(5) 0.0161(4) Uani 1 1 d . . .
C7 C 0.0589(3) 0.2683(3) 0.10199(6) 0.0192(4) Uani 1 1 d . . .
H7A H 0.1939 0.3009 0.1055 0.023 Uiso 1 1 calc R . .
H7B H 0.0461 0.1607 0.0829 0.023 Uiso 1 1 calc R . .
C8 C -0.0362(3) 0.4606(3) 0.08817(6) 0.0187(4) Uani 1 1 d . . .
H8A H -0.1730 0.4319 0.0873 0.022 Uiso 1 1 calc R . .
H8B H 0.0063 0.4900 0.0626 0.022 Uiso 1 1 calc R . .
N1 N 0.0026(2) 0.6874(3) 0.41527(4) 0.0179(4) Uani 1 1 d . . .
C1 C 0.0154(2) 0.5990(3) 0.23580(5) 0.0158(4) Uani 1 1 d . . .
C9 C 0.0052(2) 0.5779(3) 0.38312(5) 0.0146(4) Uani 1 1 d . . .
C5 C 0.0121(3) 0.6812(3) 0.34532(5) 0.0154(4) Uani 1 1 d . . .
C6 C 0.0268(2) 0.8795(3) 0.33313(5) 0.0174(4) Uani 1 1 d . . .
H6 H 0.0321 0.9901 0.3501 0.021 Uiso 1 1 calc R . .
C10 C -0.0103(3) 0.5761(4) 0.45113(6) 0.0236(5) Uani 1 1 d . . .
H10A H -0.0082 0.4288 0.4466 0.035 Uiso 1 1 calc R . .
H10B H -0.1271 0.6080 0.4636 0.035 Uiso 1 1 calc R . .
H10C H 0.0960 0.6183 0.4668 0.035 Uiso 1 1 calc R . .
C11 C 0.0028(3) 0.9147(3) 0.41752(6) 0.0275(5) Uani 1 1 d . . .
H11A H 0.1198 0.9727 0.4073 0.041 Uiso 1 1 calc R . .
H11B H -0.0086 0.9564 0.4434 0.041 Uiso 1 1 calc R . .
H11C H -0.1029 0.9645 0.4034 0.041 Uiso 1 1 calc R . .

loop_
_atom_site_aniso_label
_atom_site_aniso_U_11
_atom_site_aniso_U_22
_atom_site_aniso_U_33
_atom_site_aniso_U_23
_atom_site_aniso_U_13
_atom_site_aniso_U_12
As1 0.03300(18) 0.01799(18) 0.00813(15) 0.00169(12) -0.00046(12) -0.00188(13)
F1 0.1872(19) 0.0278(10) 0.0142(8) 0.0066(7) -0.0186(10) -0.0045(11)
F3 0.0658(10) 0.0791(13) 0.0346(10) -0.0267(9) 0.0123(8) -0.0399(9)
F2 0.0576(10) 0.0962(15) 0.0530(12) -0.0479(11) -0.0145(8) 0.0334(10)
S3 0.0218(3) 0.0167(3) 0.0102(2) 0.00036(19) -0.00004(18) 0.0011(2)
S6 0.0245(3) 0.0169(3) 0.0096(2) 0.00053(19) -0.00003(19) 0.0012(2)
S2 0.0250(3) 0.0158(3) 0.0101(2) 0.00022(19) 0.00085(18) 0.0005(2)
S1 0.0297(3) 0.0168(3) 0.0107(2) 0.00157(19) -0.00071(19) 0.0017(2)
S4 0.0277(3) 0.0170(3) 0.0120(3) 0.0008(2) -0.00028(19) -0.0007(2)
S5 0.0375(3) 0.0158(3) 0.0122(3) -0.0001(2) -0.0014(2) -0.0013(2)
C2 0.0128(9) 0.0166(11) 0.0107(9) -0.0004(7) 0.0009(7) 0.0015(8)
O1 0.0267(8) 0.0186(8) 0.0149(7) 0.0020(6) 0.0006(6) 0.0011(6)
C4 0.0125(9) 0.0183(11) 0.0101(9) -0.0022(8) 0.0002(7) 0.0025(8)
C3 0.0184(10) 0.0183(11) 0.0117(10) -0.0003(8) -0.0012(7) 0.0019(8)
C7 0.0246(11) 0.0183(12) 0.0146(10) -0.0029(8) 0.0004(8) 0.0010(9)
C8 0.0247(11) 0.0197(12) 0.0118(10) -0.0023(8) -0.0009(8) 0.0018(8)
N1 0.0224(9) 0.0203(10) 0.0111(8) 0.0001(7) 0.0007(7) 0.0013(7)
C1 0.0142(9) 0.0200(11) 0.0136(10) 0.0020(8) -0.0010(7) 0.0038(8)
C9 0.0106(9) 0.0185(11) 0.0145(10) 0.0017(8) -0.0016(7) -0.0011(8)
C5 0.0144(9) 0.0214(12) 0.0104(9) -0.0016(8) -0.0009(7) 0.0018(8)
C6 0.0188(10) 0.0248(12) 0.0083(9) -0.0023(8) -0.0017(7) -0.0017(8)
C10 0.0289(12) 0.0299(13) 0.0118(10) 0.0040(9) 0.0017(8) -0.0005(9)
C11 0.0403(13) 0.0267(13) 0.0157(11) -0.0053(10) 0.0045(9) 0.0030(10)

loop_
_atom_type_symbol
_atom_type_description
_atom_type_scat_dispersion_real
_atom_type_scat_dispersion_imag
_atom_type_scat_source
C C 0.0033 0.0016 'International Tables Vol C Tables 4.2.6.8 and 6.1.1.4'
H H 0.0000 0.0000 'International Tables Vol C Tables 4.2.6.8 and 6.1.1.4'
As As 0.0499 2.0058 'International Tables Vol C Tables 4.2.6.8 and 6.1.1.4'
F F 0.0171 0.0103 'International Tables Vol C Tables 4.2.6.8 and 6.1.1.4'
N N 0.0061 0.0033 'International Tables Vol C Tables 4.2.6.8 and 6.1.1.4'
O O 0.0106 0.0060 'International Tables Vol C Tables 4.2.6.8 and 6.1.1.4'
S S 0.1246 0.1234 'International Tables Vol C Tables 4.2.6.8 and 6.1.1.4'

loop_
_geom_angle_atom_site_label_1
_geom_angle_atom_site_label_2
_geom_angle_atom_site_label_3
_geom_angle
_geom_angle_site_symmetry_1
_geom_angle_site_symmetry_3
_geom_angle_publ_flag
F1 As1 F1 180.00(10) . 3 ?
F1 As1 F2 89.07(9) . . ?
F1 As1 F2 90.93(9) 3 . ?
F1 As1 F2 90.93(9) . 3 ?
F1 As1 F2 89.07(9) 3 3 ?
F2 As1 F2 180.00(13) . 3 ?
F1 As1 F3 90.80(9) . 3 ?
F1 As1 F3 89.20(9) 3 3 ?
F2 As1 F3 90.89(8) . 3 ?
F2 As1 F3 89.11(8) 3 3 ?
F1 As1 F3 89.20(9) . . ?
F1 As1 F3 90.80(9) 3 . ?
F2 As1 F3 89.11(8) . . ?
F2 As1 F3 90.89(8) 3 . ?
F3 As1 F3 180.00(14) 3 . ?
C2 S3 C5 95.54(9) . . ?
C4 S6 C8 102.69(10) . . ?
C1 S2 C4 95.90(10) . . ?
C1 S1 C3 95.54(10) . . ?
C6 S4 C2 95.68(10) . . ?
C3 S5 C7 100.22(10) . . ?
C1 C2 S3 123.61(16) . . ?
C1 C2 S4 121.72(16) . . ?
S3 C2 S4 114.67(10) . . ?
C3 C4 S6 128.72(15) . . ?
C3 C4 S2 116.05(15) . . ?
S6 C4 S2 115.21(11) . . ?
C4 C3 S5 127.61(15) . . ?
C4 C3 S1 117.57(15) . . ?
S5 C3 S1 114.83(12) . . ?
C8 C7 S5 113.23(14) . . ?
C8 C7 H7A 108.9 . . ?
S5 C7 H7A 108.9 . . ?
C8 C7 H7B 108.9 . . ?
S5 C7 H7B 108.9 . . ?
H7A C7 H7B 107.7 . . ?
C7 C8 S6 114.28(14) . . ?
C7 C8 H8A 108.7 . . ?
S6 C8 H8A 108.7 . . ?
C7 C8 H8B 108.7 . . ?
S6 C8 H8B 108.7 . . ?
H8A C8 H8B 107.6 . . ?
C9 N1 C10 119.10(17) . . ?
C9 N1 C11 124.81(17) . . ?
C10 N1 C11 116.02(16) . . ?
C2 C1 S2 122.37(16) . . ?
C2 C1 S1 122.88(15) . . ?
S2 C1 S1 114.75(11) . . ?
O1 C9 N1 123.11(18) . . ?
O1 C9 C5 114.82(17) . . ?
N1 C9 C5 122.06(18) . . ?
C6 C5 C9 135.09(18) . . ?
C6 C5 S3 116.03(15) . . ?
C9 C5 S3 108.87(14) . . ?
C5 C6 S4 118.09(16) . . ?
C5 C6 H6 121.0 . . ?
S4 C6 H6 121.0 . . ?
N1 C10 H10A 109.5 . . ?
N1 C10 H10B 109.5 . . ?
H10A C10 H10B 109.5 . . ?
N1 C10 H10C 109.5 . . ?
H10A C10 H10C 109.5 . . ?
H10B C10 H10C 109.5 . . ?
N1 C11 H11A 109.5 . . ?
N1 C11 H11B 109.5 . . ?
H11A C11 H11B 109.5 . . ?
N1 C11 H11C 109.5 . . ?
H11A C11 H11C 109.5 . . ?
H11B C11 H11C 109.5 . . ?

loop_
_geom_bond_atom_site_label_1
_geom_bond_atom_site_label_2
_geom_bond_distance
_geom_bond_site_symmetry_2
_geom_bond_publ_flag
As1 F1 1.6945(15) . ?
As1 F1 1.6945(15) 3 ?
As1 F2 1.6988(15) . ?
As1 F2 1.6988(15) 3 ?
As1 F3 1.7002(14) 3 ?
As1 F3 1.7002(14) . ?
S3 C2 1.732(2) . ?
S3 C5 1.761(2) . ?
S6 C4 1.7483(19) . ?
S6 C8 1.818(2) . ?
S2 C1 1.737(2) . ?
S2 C4 1.755(2) . ?
S1 C1 1.738(2) . ?
S1 C3 1.744(2) . ?
S4 C6 1.7208(19) . ?
S4 C2 1.746(2) . ?
S5 C3 1.744(2) . ?
S5 C7 1.794(2) . ?
C2 C1 1.359(3) . ?
O1 C9 1.244(2) . ?
C4 C3 1.349(3) . ?
C7 C8 1.509(3) . ?
C7 H7A 0.9700 . ?
C7 H7B 0.9700 . ?
C8 H8A 0.9700 . ?
C8 H8B 0.9700 . ?
N1 C9 1.340(2) . ?
N1 C10 1.460(3) . ?
N1 C11 1.462(3) . ?
C9 C5 1.496(3) . ?
C5 C6 1.345(3) . ?
C6 H6 0.9300 . ?
C10 H10A 0.9600 . ?
C10 H10B 0.9600 . ?
C10 H10C 0.9600 . ?
C11 H11A 0.9600 . ?
C11 H11B 0.9600 . ?
C11 H11C 0.9600 . ?
